data_1572335
loop_
_publ_author_name
'Scholes, Abbie M.'
'Kershaw Cook, Laurence J.'
'Szczypi&#x144;ski, Filip T'
'Luzyanin, Konstantin V.'
'Egleston, Benjamin D.'
'Greenaway, Rebecca L.'
'Slater, Anna G.'

_publ_section_title
;
 Dynamic and solid-state behaviour of bromoisotrianglimine.
;
_journal_issue 35
_journal_name_full 'Chemical science'
_journal_page_first 14254
_journal_page_last 14263
_journal_paper_doi 10.1039/d4sc04207g
_journal_volume 15
_journal_year 2024
_chemical_absolute_configuration ad
_chemical_formula_moiety 'C42 H45 Br3 N6, 1.5(H2 O), 0.786(O)'
_chemical_formula_sum 'C42 H48 Br3 N6 O2.29'
_chemical_formula_weight 913.15
_space_group_crystal_system monoclinic
_space_group_IT_number 4
_space_group_name_Hall 'P 2yb'
_space_group_name_H-M_alt 'P 1 21 1'
_atom_sites_solution_hydrogens mixed
_audit_creation_date 2023-01-26
_audit_creation_method
;
Olex2 1.3
(compiled 2020.11.12 svn.r5f609507 for OlexSys, GUI svn.r6408)
;
_audit_update_record
;
2023-12-07 deposited with the CCDC.	2024-07-29 downloaded from the CCDC.
;
_cell_angle_alpha 90
_cell_angle_beta 102.547(3)
_cell_angle_gamma 90
_cell_formula_units_Z 4
_cell_length_a 12.5590(4)
_cell_length_b 23.3781(6)
_cell_length_c 16.2798(5)
_cell_measurement_reflns_used 16908
_cell_measurement_temperature 100.01(13)
_cell_measurement_theta_max 25.0480
_cell_measurement_theta_min 1.5380
_cell_volume 4665.7(2)
_computing_cell_refinement 'CrysAlisPro 1.171.40.53 (Rigaku OD, 2019)'
_computing_data_collection 'CrysAlisPro 1.171.40.53 (Rigaku OD, 2019)'
_computing_data_reduction 'CrysAlisPro 1.171.40.53 (Rigaku OD, 2019)'
_computing_molecular_graphics 'Olex2 1.3 (Dolomanov et al., 2009)'
_computing_publication_material 'Olex2 1.3 (Dolomanov et al., 2009)'
_computing_structure_refinement 'SHELXL 2018/3 (Sheldrick, 2015)'
_computing_structure_solution 'SHELXT 2018/2 (Sheldrick, 2018)'
_diffrn_ambient_environment N~2~
_diffrn_ambient_temperature 100.01(13)
_diffrn_detector 'Hybrid Pixel Array Detector'
_diffrn_detector_area_resol_mean 10.0000
_diffrn_measured_fraction_theta_full 1.000
_diffrn_measured_fraction_theta_max 0.995
_diffrn_measurement_details
;
List of Runs (angles in degrees, time in seconds):

  # Type    Start    End  Width  t~exp~   \w     \q     \k     \f   Frames
#--------------------------------------------------------------------------
  1  \w    -34.00  -8.00   1.00   50.00    --   -8.70  66.00 163.00   26
  2  \w    -70.00  14.00   1.00   50.00    --   -8.70 -66.00  28.00   84
  3  \w    -45.00  17.00   1.00   50.00    --   -8.70 -38.00  30.00   62
  4  \w    -80.00  19.00   1.00   50.00    --   -8.70 -57.00-120.00   99
  5  \w    -46.00  58.00   1.00   50.00    --   -8.70  68.00-150.00  104
  6  \w     18.00  68.00   1.00   50.00    --   -8.70  66.00 163.00   50
;
_diffrn_measurement_device 'four-circle diffractometer'
_diffrn_measurement_device_type 'XtaLAB AFC12 (RCD3): Kappa single'
_diffrn_measurement_method '\w scans'
_diffrn_orient_matrix_type 'CrysAlisPro convention (1999,Acta A55,543-557)'
_diffrn_orient_matrix_UB_11 0.0144307000
_diffrn_orient_matrix_UB_12 0.0022981000
_diffrn_orient_matrix_UB_13 0.0444928000
_diffrn_orient_matrix_UB_21 0.0376460000
_diffrn_orient_matrix_UB_22 -0.0228001000
_diffrn_orient_matrix_UB_23 0.0015958000
_diffrn_orient_matrix_UB_31 0.0415063000
_diffrn_orient_matrix_UB_32 0.0198682000
_diffrn_orient_matrix_UB_33 -0.0033829000
_diffrn_radiation_monochromator mirror
_diffrn_radiation_probe x-ray
_diffrn_radiation_type 'Mo K\a'
_diffrn_radiation_wavelength 0.71073
_diffrn_reflns_av_R_equivalents 0.0402
_diffrn_reflns_av_unetI/netI 0.0559
_diffrn_reflns_Laue_measured_fraction_full 1.000
_diffrn_reflns_Laue_measured_fraction_max 0.995
_diffrn_reflns_limit_h_max 14
_diffrn_reflns_limit_h_min -15
_diffrn_reflns_limit_k_max 29
_diffrn_reflns_limit_k_min -29
_diffrn_reflns_limit_l_max 18
_diffrn_reflns_limit_l_min -20
_diffrn_reflns_number 55071
_diffrn_reflns_point_group_measured_fraction_full 0.995
_diffrn_reflns_point_group_measured_fraction_max 0.987
_diffrn_reflns_theta_full 25.242
_diffrn_reflns_theta_max 26.422
_diffrn_reflns_theta_min 1.549
_diffrn_source 'Rotating-anode X-ray tube'
_diffrn_source_type 'Rigaku 007HF (Mo) X-ray Source'
_exptl_absorpt_coefficient_mu 2.632
_exptl_absorpt_correction_T_max 1.00000
_exptl_absorpt_correction_T_min 0.79637
_exptl_absorpt_correction_type multi-scan
_exptl_absorpt_process_details
;
CrysAlisPro 1.171.40.53 (Rigaku Oxford Diffraction, 2019)
Empirical absorption correction using spherical harmonics,
 implemented in SCALE3 ABSPACK scaling algorithm.
;
_exptl_crystal_colour 'dull colourless'
_exptl_crystal_colour_lustre dull
_exptl_crystal_colour_primary colourless
_exptl_crystal_density_diffrn 1.300
_exptl_crystal_description needle
_exptl_crystal_F_000 1861
_exptl_crystal_preparation 'Slow vapour diffusion of n-heptane into a THF solution.'
_exptl_crystal_size_max 0.17
_exptl_crystal_size_mid 0.06
_exptl_crystal_size_min 0.05
_refine_diff_density_max 1.661
_refine_diff_density_min -1.411
_refine_diff_density_rms 0.083
_refine_ls_abs_structure_details
;
 Flack x determined using 5735 quotients [(I+)-(I-)]/[(I+)+(I-)]
 (Parsons, Flack and Wagner, Acta Cryst. B69 (2013) 249-259).
;
_refine_ls_abs_structure_Flack 0.018(3)
_refine_ls_extinction_method none
_refine_ls_goodness_of_fit_ref 1.051
_refine_ls_hydrogen_treatment constr
_refine_ls_matrix_type full
_refine_ls_number_parameters 975
_refine_ls_number_reflns 18957
_refine_ls_number_restraints 1
_refine_ls_restrained_S_all 1.051
_refine_ls_R_factor_all 0.0763
_refine_ls_R_factor_gt 0.0543
_refine_ls_shift/su_max 0.005
_refine_ls_shift/su_mean 0.000
_refine_ls_structure_factor_coef Fsqd
_refine_ls_weighting_details 'w=1/[\s^2^(Fo^2^)+(0.0795P)^2^+2.6105P] where P=(Fo^2^+2Fc^2^)/3'
_refine_ls_weighting_scheme calc
_refine_ls_wR_factor_gt 0.1315
_refine_ls_wR_factor_ref 0.1406
_reflns_Friedel_coverage 0.935
_reflns_Friedel_fraction_full 0.990
_reflns_Friedel_fraction_max 0.979
_reflns_number_gt 14728
_reflns_number_total 18957
_reflns_threshold_expression 'I > 2\s(I)'
_cod_data_source_file d4sc04207g2.cif
_cod_data_source_block 33-rr_h2o_w0154_sq_ams502_thfhept_100k_1
_cod_depositor_comments 'Adding full bibliography for 1572326--1572335.cif.'
_cod_database_code 1572335
_shelx_shelxl_version_number 2018/3
_chemical_oxdiff_formula 'C42 H45 N6 Br3'
_shelx_space_group_comment
;
The symmetry employed for this shelxl refinement is uniquely defined
by the following loop, which should always be used as a source of
symmetry information in preference to the above space-group names.
They are only intended as comments.
;
_shelx_estimated_absorpt_t_max 0.880
_shelx_estimated_absorpt_t_min 0.663
_reflns_odcompleteness_completeness 99.92
_reflns_odcompleteness_iscentric 1
_reflns_odcompleteness_theta 26.32
_olex2_refinement_description
;
1. Fixed Uiso
 At 1.2 times of:
  All C(H) groups, All C(H,H) groups
 At 1.5 times of:
  All O(H,H) groups
2.a Free rotating group:
 O103(H10C,H10D), O104(H10E,H10F), O106(H10G,H10H)
2.b Ternary CH refined with riding coordinates:
 C79(H79), C10(H10), C28(H28), C78(H78), C11(H11), C44(H44), C95(H95),
 C96(H96), C45(H45), C27(H27), C62(H62), C61(H61)
2.c Secondary CH2 refined with riding coordinates:
 C12(H12A,H12B), C14(H14A,H14B), C97(H97A,H97B), C15(H15A,H15B), C83(H83A,
 H83B), C46(H46A,H46B), C13(H13A,H13B), C100(H10A,H10B), C99(H99A,H99B),
 C98(H98A,H98B), C29(H29A,H29B), C47(H47A,H47B), C48(H48A,H48B), C63(H63A,H63B),
  C30(H30A,H30B), C31(H31A,H31B), C32(H32A,H32B), C82(H82A,H82B), C80(H80A,
 H80B), C49(H49A,H49B), C66(H66A,H66B), C64(H64A,H64B), C65(H65A,H65B),
 C81(H81A,H81B)
2.d Aromatic/amide H refined with riding coordinates:
 C8(H8), C7(H7), C93(H93), C42(H42), C39(H39), C17(H17), C3(H3), C51(H51),
 C92(H92), C90(H90), C76(H76), C71(H71), C5(H5), C24(H24), C88(H88), C85(H85),
 C34(H34), C56(H56), C22(H22), C73(H73), C20(H20), C59(H59), C68(H68), C75(H75),
  C41(H41), C37(H37), C25(H25), C102(H102), C58(H58), C54(H54)
;
_olex2_date_sample_data_collection 2022-06-08
_olex2_submission_original_sample_id 'AMS502 THF nHept 100 K'
_olex2_submission_special_instructions 'No special instructions were received'
_oxdiff_exptl_absorpt_empirical_details
;
Empirical correction (ABSPACK) includes:
- Absorption correction using spherical harmonics
- Frame scaling
;
_oxdiff_exptl_absorpt_empirical_full_max 1.132
_oxdiff_exptl_absorpt_empirical_full_min 0.885

loop_
_space_group_symop_operation_xyz
'x, y, z'
'-x, y+1/2, -z'

loop_
_atom_site_label
_atom_site_type_symbol
_atom_site_fract_x
_atom_site_fract_y
_atom_site_fract_z
_atom_site_U_iso_or_equiv
_atom_site_adp_type
_atom_site_occupancy
_atom_site_site_symmetry_order
_atom_site_calc_flag
_atom_site_refinement_flags_posn
_atom_site_refinement_flags_adp
_atom_site_refinement_flags_occupancy
_atom_site_disorder_assembly
_atom_site_disorder_group
Br1 Br -0.00139(6) 0.54241(3) 0.30396(5) 0.03448(18) Uani 1 1 d . . . . .
Br18 Br 0.43188(6) 0.37486(3) 0.73266(6) 0.0455(2) Uani 1 1 d . . . . .
Br69 Br -0.08238(7) 0.44717(4) 0.64983(6) 0.0523(2) Uani 1 1 d . . . . .
Br86 Br 0.29474(8) 0.12863(7) 0.79136(7) 0.0808(4) Uani 1 1 d . . . . .
Br35 Br 0.04553(14) 0.72678(5) 0.79859(8) 0.0953(5) Uani 1 1 d . . . . .
Br52 Br 0.34439(15) 0.33629(7) 1.04812(12) 0.1256(8) Uani 1 1 d . . . . .
N9 N -0.1073(5) 0.2987(3) 0.4551(4) 0.0371(15) Uani 1 1 d . . . . .
N16 N 0.0594(5) 0.2556(2) 0.5932(4) 0.0312(14) Uani 1 1 d . . . . .
N43 N -0.3794(6) 0.5971(3) 0.5866(4) 0.0412(16) Uani 1 1 d . . . . .
N50 N -0.3734(5) 0.5367(3) 0.4318(4) 0.0339(14) Uani 1 1 d . . . . .
N94 N 0.7174(5) 0.1948(3) 0.8019(4) 0.0386(15) Uani 1 1 d . . . . .
N77 N 0.2235(5) 0.3913(3) 0.4611(4) 0.0405(16) Uani 1 1 d . . . . .
N33 N -0.0623(6) 0.5218(3) 0.9334(4) 0.0442(17) Uani 1 1 d . . . . .
C8 C -0.0672(6) 0.3359(3) 0.4157(5) 0.0325(16) Uani 1 1 d . . . . .
H8 H -0.007279 0.325368 0.391972 0.039 Uiso 1 1 calc R U . . .
N84 N 0.3591(5) 0.2882(3) 0.4807(5) 0.0485(18) Uani 1 1 d . . . . .
C2 C -0.0835(6) 0.4906(3) 0.3564(5) 0.0302(16) Uani 1 1 d . . . . .
C7 C -0.1755(6) 0.5097(3) 0.3812(5) 0.0292(15) Uani 1 1 d . . . . .
H7 H -0.198685 0.548379 0.372510 0.035 Uiso 1 1 calc R U . . .
C6 C -0.2341(6) 0.4704(3) 0.4196(5) 0.0331(16) Uani 1 1 d . . . . .
N101 N 0.7914(6) 0.2777(3) 0.9295(4) 0.0424(16) Uani 1 1 d . . . . .
C4 C -0.1075(6) 0.3953(3) 0.4037(4) 0.0293(15) Uani 1 1 d . . . . .
N26 N 0.0308(6) 0.4079(3) 0.9227(4) 0.0435(16) Uani 1 1 d . . . . .
N67 N 0.3994(7) 0.5562(3) 0.7716(5) 0.0503(18) Uani 1 1 d . . . . .
C79 C 0.2921(7) 0.3064(4) 0.4020(6) 0.046(2) Uani 1 1 d . . . . .
H79 H 0.217101 0.290368 0.396338 0.056 Uiso 1 1 calc R U . . .
N60 N 0.5410(8) 0.5204(3) 0.9264(5) 0.061(2) Uani 1 1 d . . . . .
C93 C 0.6619(6) 0.2239(4) 0.7423(5) 0.0396(18) Uani 1 1 d . . . . .
H93 H 0.697652 0.251914 0.715619 0.048 Uiso 1 1 calc R U . . .
C10 C -0.0606(6) 0.2406(3) 0.4552(5) 0.0326(16) Uani 1 1 d . . . . .
H10 H 0.003238 0.241589 0.427691 0.039 Uiso 1 1 calc R U . . .
C12 C 0.0255(6) 0.1582(3) 0.5403(5) 0.0347(17) Uani 1 1 d . . . . .
H12A H 0.089432 0.161038 0.514080 0.042 Uiso 1 1 calc R U . . .
H12B H 0.050910 0.143123 0.598047 0.042 Uiso 1 1 calc R U . . .
C91 C 0.3786(6) 0.2332(3) 0.6095(5) 0.0339(16) Uani 1 1 d . . . . .
C42 C -0.2939(8) 0.6266(3) 0.5997(6) 0.045(2) Uani 1 1 d . . . . .
H42 H -0.284061 0.652353 0.556836 0.054 Uiso 1 1 calc R U . . .
C23 C 0.1137(6) 0.3199(3) 0.7113(5) 0.0335(16) Uani 1 1 d . . . . .
C28 C -0.0794(7) 0.4727(4) 0.9841(5) 0.0426(19) Uani 1 1 d . . . . .
H28 H -0.143928 0.450934 0.952451 0.051 Uiso 1 1 calc R U . . .
C78 C 0.2854(6) 0.3716(4) 0.3981(5) 0.0395(18) Uani 1 1 d . . . . .
H78 H 0.360436 0.388342 0.411192 0.047 Uiso 1 1 calc R U . . .
C14 C -0.1065(9) 0.1402(4) 0.4038(7) 0.059(3) Uani 1 1 d . . . . .
H14A H -0.167419 0.115056 0.376457 0.071 Uiso 1 1 calc R U . . .
H14B H -0.050684 0.139221 0.369283 0.071 Uiso 1 1 calc R U . . .
C39 C -0.2022(7) 0.5770(3) 0.7319(6) 0.043(2) Uani 1 1 d . . . . .
H39 H -0.253162 0.546632 0.718593 0.051 Uiso 1 1 calc R U . . .
C11 C -0.0241(6) 0.2185(3) 0.5446(5) 0.0325(16) Uani 1 1 d . . . . .
H11 H -0.087950 0.216251 0.572040 0.039 Uiso 1 1 calc R U . . .
C17 C 0.0358(6) 0.2817(3) 0.6552(5) 0.0341(17) Uani 1 1 d . . . . .
H17 H -0.034894 0.276537 0.666156 0.041 Uiso 1 1 calc R U . . .
C3 C -0.0486(6) 0.4344(3) 0.3668(4) 0.0288(15) Uani 1 1 d . . . . .
H3 H 0.015089 0.422603 0.348957 0.035 Uiso 1 1 calc R U . . .
C51 C -0.3336(6) 0.4881(3) 0.4455(5) 0.0342(17) Uani 1 1 d . . . . .
H51 H -0.369275 0.461306 0.474140 0.041 Uiso 1 1 calc R U . . .
C44 C -0.4620(7) 0.6049(3) 0.5079(6) 0.042(2) Uani 1 1 d . . . . .
H44 H -0.435723 0.635105 0.473645 0.050 Uiso 1 1 calc R U . . .
C92 C 0.3207(6) 0.2000(4) 0.6546(6) 0.045(2) Uani 1 1 d . . . . .
H92 H 0.244510 0.194211 0.634843 0.055 Uiso 1 1 calc R U . . .
C89 C 0.5436(6) 0.2157(3) 0.7130(5) 0.0388(18) Uani 1 1 d . . . . .
C95 C 0.8330(6) 0.2089(3) 0.8288(5) 0.0383(18) Uani 1 1 d . . . . .
H95 H 0.850895 0.241687 0.794774 0.046 Uiso 1 1 calc R U . . .
C90 C 0.4895(6) 0.2408(3) 0.6380(5) 0.0385(18) Uani 1 1 d . . . . .
H90 H 0.529144 0.263244 0.606307 0.046 Uiso 1 1 calc R U . . .
C76 C 0.2687(7) 0.4275(3) 0.5146(5) 0.0385(18) Uani 1 1 d . . . . .
H76 H 0.341264 0.438892 0.514344 0.046 Uiso 1 1 calc R U . . .
C38 C -0.2082(8) 0.6241(4) 0.6769(5) 0.046(2) Uani 1 1 d . . . . .
C97 C 0.9743(6) 0.2378(4) 0.9551(6) 0.045(2) Uani 1 1 d . . . . .
H97A H 0.988036 0.246918 1.015873 0.054 Uiso 1 1 calc R U . . .
H97B H 0.996285 0.271258 0.925425 0.054 Uiso 1 1 calc R U . . .
C71 C 0.1078(7) 0.4404(3) 0.5826(5) 0.0406(18) Uani 1 1 d . . . . .
H71 H 0.065219 0.415004 0.543230 0.049 Uiso 1 1 calc R U . . .
C15 C -0.1488(7) 0.2009(3) 0.4053(6) 0.047(2) Uani 1 1 d . . . . .
H15A H -0.213111 0.201145 0.431317 0.056 Uiso 1 1 calc R U . . .
H15B H -0.172112 0.215237 0.346959 0.056 Uiso 1 1 calc R U . . .
C5 C -0.2013(6) 0.4143(3) 0.4306(5) 0.0307(16) Uani 1 1 d . . . . .
H5 H -0.241835 0.388116 0.456422 0.037 Uiso 1 1 calc R U . . .
C24 C 0.2173(6) 0.3301(3) 0.6961(5) 0.0360(17) Uani 1 1 d . . . . .
H24 H 0.237511 0.313997 0.648173 0.043 Uiso 1 1 calc R U . . .
C19 C 0.2896(6) 0.3636(3) 0.7510(6) 0.0389(18) Uani 1 1 d . . . . .
C70 C 0.0650(7) 0.4642(3) 0.6435(5) 0.0400(19) Uani 1 1 d . . . . .
C88 C 0.4850(6) 0.1822(4) 0.7599(5) 0.0427(19) Uani 1 1 d . . . . .
H88 H 0.521038 0.165036 0.811312 0.051 Uiso 1 1 calc R U . . .
C83 C 0.2230(7) 0.3929(4) 0.3129(5) 0.046(2) Uani 1 1 d . . . . .
H83A H 0.224410 0.435196 0.311827 0.056 Uiso 1 1 calc R U . . .
H83B H 0.145960 0.380449 0.303655 0.056 Uiso 1 1 calc R U . . .
C85 C 0.3184(6) 0.2578(3) 0.5289(5) 0.0368(18) Uani 1 1 d . . . . .
H85 H 0.242607 0.249783 0.512600 0.044 Uiso 1 1 calc R U . . .
C46 C -0.5670(6) 0.5550(4) 0.3805(6) 0.046(2) Uani 1 1 d . . . . .
H46A H -0.545294 0.582352 0.340680 0.056 Uiso 1 1 calc R U . . .
H46B H -0.578837 0.517281 0.352382 0.056 Uiso 1 1 calc R U . . .
C34 C -0.1241(7) 0.5256(3) 0.8616(6) 0.045(2) Uani 1 1 d . . . . .
H34 H -0.174029 0.495282 0.843084 0.054 Uiso 1 1 calc R U . . .
C96 C 0.8549(6) 0.2261(3) 0.9226(5) 0.0379(17) Uani 1 1 d . . . . .
H96 H 0.831236 0.194523 0.956045 0.045 Uiso 1 1 calc R U . . .
C72 C 0.2152(6) 0.4532(3) 0.5774(5) 0.0368(17) Uani 1 1 d . . . . .
C13 C -0.0578(7) 0.1169(3) 0.4893(5) 0.0427(19) Uani 1 1 d . . . . .
H13A H -0.021699 0.079950 0.483450 0.051 Uiso 1 1 calc R U . . .
H13B H -0.116528 0.109764 0.519938 0.051 Uiso 1 1 calc R U . . .
C56 C 0.6486(7) 0.3757(4) 0.9413(6) 0.051(2) Uani 1 1 d . . . . .
H56 H 0.709735 0.383111 0.917269 0.062 Uiso 1 1 calc R U . . .
C21 C 0.1551(7) 0.3808(3) 0.8339(5) 0.0406(18) Uani 1 1 d . . . . .
C40 C -0.1230(8) 0.5750(3) 0.8044(5) 0.044(2) Uani 1 1 d . . . . .
C22 C 0.0844(6) 0.3451(3) 0.7790(5) 0.0370(17) Uani 1 1 d . . . . .
H22 H 0.013675 0.337973 0.788813 0.044 Uiso 1 1 calc R U . . .
C73 C 0.2759(7) 0.4892(3) 0.6368(5) 0.044(2) Uani 1 1 d . . . . .
H73 H 0.348692 0.498252 0.633706 0.052 Uiso 1 1 calc R U . . .
C20 C 0.2598(7) 0.3895(3) 0.8184(5) 0.0403(19) Uani 1 1 d . . . . .
H20 H 0.310279 0.413406 0.854788 0.048 Uiso 1 1 calc R U . . .
C45 C -0.4751(6) 0.5501(3) 0.4588(5) 0.0372(17) Uani 1 1 d . . . . .
H45 H -0.492109 0.518406 0.495162 0.045 Uiso 1 1 calc R U . . .
C100 C 0.9012(7) 0.1569(4) 0.8163(6) 0.045(2) Uani 1 1 d . . . . .
H10A H 0.888668 0.147721 0.755614 0.054 Uiso 1 1 calc R U . . .
H10B H 0.878496 0.123517 0.845701 0.054 Uiso 1 1 calc R U . . .
C59 C 0.5894(8) 0.4758(4) 0.9125(7) 0.053(2) Uani 1 1 d . . . . .
H59 H 0.637900 0.478880 0.875316 0.064 Uiso 1 1 calc R U . . .
C99 C 1.0226(7) 0.1687(4) 0.8507(6) 0.045(2) Uani 1 1 d . . . . .
H99A H 1.065378 0.134073 0.844247 0.053 Uiso 1 1 calc R U . . .
H99B H 1.046811 0.199997 0.818021 0.053 Uiso 1 1 calc R U . . .
C98 C 1.0432(7) 0.1851(4) 0.9414(6) 0.047(2) Uani 1 1 d . . . . .
H98A H 1.121546 0.194010 0.961773 0.056 Uiso 1 1 calc R U . . .
H98B H 1.024978 0.152521 0.974598 0.056 Uiso 1 1 calc R U . . .
C29 C -0.1073(8) 0.4957(4) 1.0666(5) 0.045(2) Uani 1 1 d . . . . .
H29A H -0.047028 0.520145 1.096828 0.055 Uiso 1 1 calc R U . . .
H29B H -0.174386 0.519153 1.052942 0.055 Uiso 1 1 calc R U . . .
C87 C 0.3761(7) 0.1748(4) 0.7303(6) 0.051(2) Uani 1 1 d . . . . .
C47 C -0.6724(7) 0.5749(4) 0.4015(7) 0.061(3) Uani 1 1 d . . . . .
H47A H -0.728136 0.580325 0.348874 0.073 Uiso 1 1 calc R U . . .
H47B H -0.699236 0.545347 0.435516 0.073 Uiso 1 1 calc R U . . .
C48 C -0.6561(8) 0.6299(4) 0.4495(8) 0.065(3) Uani 1 1 d . . . . .
H48A H -0.635674 0.660339 0.413466 0.078 Uiso 1 1 calc R U . . .
H48B H -0.725436 0.641279 0.464471 0.078 Uiso 1 1 calc R U . . .
C27 C 0.0169(7) 0.4335(4) 1.0000(6) 0.047(2) Uani 1 1 d . . . . .
H27 H 0.083861 0.455838 1.025440 0.056 Uiso 1 1 calc R U . . .
C68 C 0.2974(8) 0.5489(3) 0.7657(5) 0.048(2) Uani 1 1 d . . . . .
H68 H 0.262948 0.567852 0.804545 0.057 Uiso 1 1 calc R U . . .
C75 C 0.1246(8) 0.5007(3) 0.7045(5) 0.045(2) Uani 1 1 d . . . . .
H75 H 0.092480 0.516975 0.746784 0.055 Uiso 1 1 calc R U . . .
C62 C 0.4562(8) 0.5974(3) 0.8338(6) 0.053(2) Uani 1 1 d . . . . .
H62 H 0.409400 0.606772 0.874442 0.063 Uiso 1 1 calc R U . . .
C55 C 0.5780(9) 0.4205(4) 0.9477(7) 0.063(3) Uani 1 1 d . . . . .
C63 C 0.4762(10) 0.6518(4) 0.7868(7) 0.068(3) Uani 1 1 d . . . . .
H63A H 0.405636 0.668106 0.756952 0.082 Uiso 1 1 calc R U . . .
H63B H 0.519575 0.642429 0.744554 0.082 Uiso 1 1 calc R U . . .
C30 C -0.1242(8) 0.4454(4) 1.1227(5) 0.050(2) Uani 1 1 d . . . . .
H30A H -0.139630 0.460084 1.175931 0.060 Uiso 1 1 calc R U . . .
H30B H -0.187915 0.422571 1.093907 0.060 Uiso 1 1 calc R U . . .
C74 C 0.2323(8) 0.5127(3) 0.7017(6) 0.047(2) Uani 1 1 d . . . . .
C61 C 0.5616(9) 0.5723(4) 0.8804(7) 0.061(3) Uani 1 1 d . . . . .
H61 H 0.607100 0.561893 0.839295 0.074 Uiso 1 1 calc R U . . .
C41 C -0.0468(9) 0.6198(4) 0.8277(6) 0.055(2) Uani 1 1 d . . . . .
H41 H 0.006787 0.619333 0.878833 0.066 Uiso 1 1 calc R U . . .
C37 C -0.1360(9) 0.6679(4) 0.6975(6) 0.056(2) Uani 1 1 d . . . . .
H37 H -0.140419 0.700560 0.662135 0.067 Uiso 1 1 calc R U . . .
C31 C -0.0233(8) 0.4073(4) 1.1421(6) 0.052(2) Uani 1 1 d . . . . .
H31A H -0.036118 0.374809 1.177719 0.063 Uiso 1 1 calc R U . . .
H31B H 0.039603 0.429474 1.173508 0.063 Uiso 1 1 calc R U . . .
C25 C 0.1262(8) 0.4086(4) 0.9059(6) 0.047(2) Uani 1 1 d . . . . .
H25 H 0.182117 0.428828 0.943401 0.056 Uiso 1 1 calc R U . . .
C32 C 0.0024(8) 0.3846(4) 1.0602(5) 0.050(2) Uani 1 1 d . . . . .
H32A H -0.057674 0.359294 1.031832 0.060 Uiso 1 1 calc R U . . .
H32B H 0.070026 0.361527 1.073616 0.060 Uiso 1 1 calc R U . . .
C82 C 0.2749(9) 0.3689(5) 0.2412(7) 0.067(3) Uani 1 1 d . . . . .
H82A H 0.231956 0.381626 0.185863 0.081 Uiso 1 1 calc R U . . .
H82B H 0.350235 0.383525 0.247814 0.081 Uiso 1 1 calc R U . . .
C36 C -0.0561(10) 0.6643(4) 0.7707(6) 0.063(3) Uani 1 1 d . . . . .
C80 C 0.3414(11) 0.2836(5) 0.3305(7) 0.076(4) Uani 1 1 d . . . . .
H80A H 0.417536 0.297249 0.338045 0.091 Uiso 1 1 calc R U . . .
H80B H 0.342817 0.241245 0.332446 0.091 Uiso 1 1 calc R U . . .
C49 C -0.5698(8) 0.6245(4) 0.5272(7) 0.060(3) Uani 1 1 d . . . . .
H49A H -0.593349 0.596664 0.565500 0.072 Uiso 1 1 calc R U . . .
H49B H -0.559164 0.661960 0.556304 0.072 Uiso 1 1 calc R U . . .
C102 C 0.7137(9) 0.2746(4) 0.9638(8) 0.071(3) Uani 1 1 d . . . . .
H102 H 0.703292 0.239428 0.990119 0.085 Uiso 1 1 calc R U . . .
C66 C 0.6246(10) 0.6156(4) 0.9443(9) 0.083(4) Uani 1 1 d . . . . .
H66A H 0.694334 0.598680 0.974616 0.100 Uiso 1 1 calc R U . . .
H66B H 0.581000 0.625823 0.986052 0.100 Uiso 1 1 calc R U . . .
C64 C 0.5377(12) 0.6954(5) 0.8499(9) 0.094(4) Uani 1 1 d . . . . .
H64A H 0.493373 0.705583 0.891155 0.113 Uiso 1 1 calc R U . . .
H64B H 0.550930 0.730687 0.819967 0.113 Uiso 1 1 calc R U . . .
C57 C 0.6339(11) 0.3217(5) 0.9679(8) 0.084(4) Uani 1 1 d . . . . .
C65 C 0.6469(11) 0.6696(5) 0.8958(10) 0.097(5) Uani 1 1 d . . . . .
H65A H 0.688067 0.697993 0.935489 0.116 Uiso 1 1 calc R U . . .
H65B H 0.691209 0.659397 0.854536 0.116 Uiso 1 1 calc R U . . .
C58 C 0.5435(10) 0.3106(5) 0.9974(7) 0.072(3) Uani 1 1 d . . . . .
H58 H 0.531272 0.272685 1.014351 0.087 Uiso 1 1 calc R U . . .
C54 C 0.4883(10) 0.4084(5) 0.9813(7) 0.069(3) Uani 1 1 d . . . . .
H54 H 0.440340 0.438343 0.989024 0.083 Uiso 1 1 calc R U . . .
C53 C 0.4676(11) 0.3529(6) 1.0038(8) 0.082(4) Uani 1 1 d . . . . .
C81 C 0.2762(13) 0.3030(5) 0.2454(8) 0.092(4) Uani 1 1 d . . . . .
H81A H 0.200627 0.288428 0.236720 0.111 Uiso 1 1 calc R U . . .
H81B H 0.309384 0.287451 0.200207 0.111 Uiso 1 1 calc R U . . .
O103 O 0.8296(5) 0.3678(3) 0.8187(4) 0.0505(14) Uani 1 1 d G . . . .
H10C H 0.887444 0.382504 0.847891 0.076 Uiso 1 1 d G U . . .
H10D H 0.810809 0.342907 0.850875 0.076 Uiso 1 1 d G U . . .
O104 O 0.5595(6) 0.5044(3) 0.6849(5) 0.0654(19) Uani 1 1 d G . . . .
H10E H 0.517294 0.485285 0.646894 0.098 Uiso 1 1 d G U . . .
H10F H 0.568750 0.535916 0.661354 0.098 Uiso 1 1 d G U . . .
O106 O 0.6734(10) 0.4024(4) 0.6794(6) 0.104(3) Uani 1 1 d G . . . .
H10G H 0.619511 0.379895 0.676051 0.156 Uiso 1 1 d G U . . .
H10H H 0.659424 0.420958 0.633370 0.156 Uiso 1 1 d G U . . .
O107 O 0.7391(8) 0.2962(7) 0.5702(8) 0.131(7) Uani 0.89(3) 1 d . . . . .
O105 O 0.5651(8) 0.3606(4) 0.5241(8) 0.071(5) Uani 0.68(3) 1 d . . . . .

loop_
_atom_site_aniso_label
_atom_site_aniso_U_11
_atom_site_aniso_U_22
_atom_site_aniso_U_33
_atom_site_aniso_U_23
_atom_site_aniso_U_13
_atom_site_aniso_U_12
Br1 0.0414(4) 0.0272(3) 0.0391(4) -0.0028(3) 0.0180(3) -0.0024(3)
Br18 0.0349(4) 0.0376(4) 0.0652(6) -0.0049(4) 0.0139(4) -0.0016(3)
Br69 0.0412(5) 0.0673(6) 0.0457(5) -0.0102(4) 0.0038(4) 0.0078(4)
Br86 0.0388(5) 0.1458(11) 0.0577(7) 0.0197(7) 0.0104(5) -0.0134(6)
Br35 0.1432(12) 0.0827(8) 0.0603(7) -0.0059(6) 0.0229(8) -0.0690(8)
Br52 0.1296(13) 0.1321(12) 0.1492(14) 0.0930(12) 0.1048(12) 0.0801(11)
N9 0.023(3) 0.037(3) 0.050(4) 0.013(3) 0.006(3) 0.008(3)
N16 0.030(3) 0.025(3) 0.042(4) 0.008(3) 0.014(3) 0.008(2)
N43 0.057(5) 0.027(3) 0.047(4) 0.007(3) 0.029(4) 0.008(3)
N50 0.031(3) 0.031(3) 0.042(4) 0.004(3) 0.014(3) 0.004(3)
N94 0.025(3) 0.038(3) 0.049(4) -0.003(3) 0.001(3) 0.006(3)
N77 0.036(4) 0.042(4) 0.042(4) 0.000(3) 0.006(3) 0.005(3)
N33 0.054(5) 0.047(4) 0.033(4) -0.012(3) 0.015(4) -0.009(3)
C8 0.036(4) 0.034(4) 0.026(4) 0.005(3) 0.003(3) 0.002(3)
N84 0.023(3) 0.054(4) 0.066(5) 0.013(4) 0.003(4) 0.014(3)
C2 0.034(4) 0.028(3) 0.029(4) 0.001(3) 0.007(3) 0.002(3)
C7 0.035(4) 0.025(3) 0.030(4) 0.004(3) 0.011(3) 0.001(3)
C6 0.036(4) 0.035(4) 0.028(4) 0.005(3) 0.006(3) 0.003(3)
N101 0.032(4) 0.054(4) 0.041(4) -0.011(3) 0.008(3) 0.000(3)
C4 0.032(4) 0.029(3) 0.027(4) 0.007(3) 0.007(3) 0.011(3)
N26 0.046(4) 0.050(4) 0.036(4) -0.005(3) 0.011(3) 0.002(3)
N67 0.062(5) 0.039(4) 0.046(4) -0.004(3) 0.005(4) -0.011(3)
C79 0.033(5) 0.060(5) 0.050(5) 0.010(4) 0.018(4) 0.017(4)
N60 0.077(6) 0.050(4) 0.055(5) -0.008(4) 0.014(4) 0.007(4)
C93 0.033(4) 0.050(5) 0.035(4) -0.010(4) 0.006(4) 0.004(3)
C10 0.029(4) 0.035(4) 0.032(4) 0.008(3) 0.002(3) 0.004(3)
C12 0.030(4) 0.023(3) 0.052(5) 0.006(3) 0.011(4) 0.004(3)
C91 0.024(4) 0.040(4) 0.040(4) -0.003(3) 0.012(3) 0.007(3)
C42 0.061(6) 0.034(4) 0.050(5) 0.008(4) 0.033(5) 0.006(4)
C23 0.030(4) 0.037(4) 0.034(4) 0.008(3) 0.009(3) 0.002(3)
C28 0.051(5) 0.049(4) 0.030(4) -0.013(4) 0.015(4) -0.012(4)
C78 0.034(4) 0.051(4) 0.035(4) 0.005(4) 0.010(3) 0.009(4)
C14 0.068(7) 0.038(5) 0.067(7) -0.001(4) 0.003(5) -0.007(4)
C39 0.056(5) 0.026(4) 0.051(5) -0.007(3) 0.023(5) -0.005(3)
C11 0.027(4) 0.031(4) 0.042(4) 0.008(3) 0.013(3) 0.004(3)
C17 0.028(4) 0.030(4) 0.043(5) 0.001(3) 0.006(4) -0.005(3)
C3 0.029(4) 0.027(3) 0.031(4) -0.001(3) 0.007(3) 0.006(3)
C51 0.035(4) 0.024(4) 0.045(5) 0.006(3) 0.012(4) 0.003(3)
C44 0.043(5) 0.028(4) 0.062(6) 0.012(4) 0.029(4) 0.005(3)
C92 0.021(4) 0.062(5) 0.048(5) -0.004(4) -0.004(4) 0.005(3)
C89 0.028(4) 0.038(4) 0.048(5) -0.012(4) 0.005(4) 0.004(3)
C95 0.022(4) 0.045(4) 0.045(5) -0.007(4) 0.001(3) 0.005(3)
C90 0.033(4) 0.038(4) 0.043(5) -0.009(3) 0.005(4) 0.003(3)
C76 0.033(4) 0.042(4) 0.038(4) 0.005(4) 0.004(4) 0.001(3)
C38 0.061(6) 0.048(5) 0.035(5) 0.005(4) 0.022(4) 0.009(4)
C97 0.031(4) 0.053(5) 0.047(5) -0.008(4) 0.000(4) 0.009(4)
C71 0.040(5) 0.044(4) 0.034(4) 0.005(4) 0.000(4) -0.003(3)
C15 0.041(5) 0.043(5) 0.049(5) 0.014(4) -0.005(4) -0.006(4)
C5 0.031(4) 0.031(4) 0.031(4) 0.006(3) 0.008(3) 0.002(3)
C24 0.037(4) 0.030(4) 0.040(4) 0.000(3) 0.006(4) -0.001(3)
C19 0.034(4) 0.029(4) 0.052(5) 0.008(3) 0.006(4) 0.007(3)
C70 0.042(5) 0.036(4) 0.038(4) 0.002(3) -0.001(4) 0.007(3)
C88 0.029(4) 0.060(5) 0.039(5) 0.003(4) 0.006(4) 0.008(4)
C83 0.042(5) 0.057(5) 0.039(5) 0.002(4) 0.007(4) 0.020(4)
C85 0.025(4) 0.043(4) 0.043(5) -0.012(4) 0.007(4) 0.008(3)
C46 0.033(4) 0.047(5) 0.061(6) 0.021(4) 0.016(4) 0.011(3)
C34 0.049(5) 0.041(4) 0.049(6) -0.014(4) 0.017(5) -0.004(4)
C96 0.029(4) 0.044(4) 0.041(5) 0.001(4) 0.009(4) 0.010(3)
C72 0.039(4) 0.033(4) 0.036(4) 0.003(3) 0.001(3) 0.000(3)
C13 0.038(4) 0.029(4) 0.054(5) 0.009(3) -0.006(4) -0.003(3)
C56 0.042(5) 0.047(5) 0.066(6) -0.011(5) 0.013(4) -0.003(4)
C21 0.041(5) 0.036(4) 0.045(5) 0.001(4) 0.007(4) -0.001(3)
C40 0.056(6) 0.038(4) 0.042(5) -0.004(4) 0.020(5) -0.013(4)
C22 0.033(4) 0.034(4) 0.045(5) 0.001(3) 0.011(4) 0.000(3)
C73 0.050(5) 0.036(4) 0.038(5) 0.009(3) -0.004(4) -0.004(3)
C20 0.042(5) 0.031(4) 0.048(5) -0.004(3) 0.009(4) 0.001(3)
C45 0.036(4) 0.031(4) 0.047(5) 0.009(3) 0.015(4) 0.006(3)
C100 0.032(4) 0.052(5) 0.046(5) -0.017(4) -0.007(4) 0.008(3)
C59 0.045(5) 0.046(5) 0.066(6) -0.010(4) 0.005(5) -0.008(4)
C99 0.034(5) 0.053(5) 0.047(5) -0.011(4) 0.010(4) 0.012(4)
C98 0.026(4) 0.056(5) 0.053(5) -0.002(4) 0.000(4) 0.008(4)
C29 0.054(5) 0.045(4) 0.040(5) -0.011(4) 0.017(4) -0.007(4)
C87 0.034(5) 0.072(6) 0.051(6) -0.006(5) 0.019(4) -0.002(4)
C47 0.035(5) 0.061(6) 0.091(8) 0.033(5) 0.021(5) 0.011(4)
C48 0.042(5) 0.057(6) 0.104(9) 0.034(6) 0.033(6) 0.018(4)
C27 0.043(5) 0.052(5) 0.043(5) -0.009(4) 0.002(4) -0.006(4)
C68 0.070(6) 0.028(4) 0.039(5) -0.004(3) -0.002(4) -0.002(4)
C75 0.061(6) 0.035(4) 0.036(5) 0.003(3) 0.002(4) 0.001(4)
C62 0.070(6) 0.035(4) 0.048(5) -0.008(4) 0.000(5) -0.011(4)
C55 0.067(7) 0.058(6) 0.071(7) -0.006(5) 0.033(6) 0.018(5)
C63 0.089(8) 0.039(5) 0.068(7) -0.011(5) -0.002(6) -0.016(5)
C30 0.057(5) 0.060(5) 0.034(4) -0.013(4) 0.010(4) -0.001(4)
C74 0.063(6) 0.031(4) 0.042(5) 0.005(4) 0.001(4) 0.007(4)
C61 0.071(7) 0.043(5) 0.065(7) -0.016(5) 0.005(6) -0.015(4)
C41 0.069(6) 0.056(5) 0.043(5) -0.017(4) 0.022(5) -0.021(5)
C37 0.086(7) 0.043(5) 0.047(6) 0.004(4) 0.033(5) -0.013(5)
C31 0.066(6) 0.055(5) 0.032(5) -0.007(4) 0.002(4) 0.000(4)
C25 0.048(5) 0.042(5) 0.047(5) -0.006(4) 0.005(4) -0.007(4)
C32 0.066(6) 0.043(5) 0.039(5) -0.008(4) 0.009(4) -0.003(4)
C82 0.069(7) 0.079(7) 0.066(7) 0.020(5) 0.043(6) 0.041(6)
C36 0.090(8) 0.060(6) 0.044(6) -0.002(4) 0.023(6) -0.044(5)
C80 0.100(9) 0.076(7) 0.065(7) 0.028(6) 0.047(7) 0.058(6)
C49 0.062(6) 0.047(5) 0.087(8) 0.026(5) 0.049(6) 0.019(4)
C102 0.075(7) 0.058(6) 0.096(9) 0.022(6) 0.055(7) 0.021(5)
C66 0.076(8) 0.049(6) 0.103(10) -0.027(6) -0.027(7) 0.004(5)
C64 0.103(10) 0.050(6) 0.110(11) 0.001(6) -0.019(8) -0.029(6)
C57 0.096(9) 0.086(8) 0.091(9) 0.032(7) 0.066(8) 0.040(7)
C65 0.079(9) 0.045(6) 0.150(14) -0.015(7) -0.012(9) -0.011(5)
C58 0.082(8) 0.079(7) 0.066(7) 0.021(6) 0.037(6) 0.029(6)
C54 0.075(8) 0.073(7) 0.060(7) 0.004(5) 0.015(6) 0.021(6)
C53 0.082(8) 0.108(9) 0.065(7) 0.038(7) 0.033(7) 0.040(7)
C81 0.135(12) 0.086(8) 0.079(9) -0.004(7) 0.073(9) 0.019(8)
O103 0.053(4) 0.054(4) 0.046(4) -0.006(3) 0.014(3) -0.010(3)
O104 0.070(5) 0.059(4) 0.067(5) 0.011(3) 0.014(4) -0.026(3)
O106 0.142(9) 0.091(7) 0.063(5) -0.007(5) -0.010(6) -0.032(6)
O107 0.058(7) 0.232(16) 0.119(10) 0.080(10) 0.053(7) 0.031(8)
O105 0.056(7) 0.070(8) 0.091(9) 0.017(6) 0.021(6) 0.002(5)

loop_
_atom_type_symbol
_atom_type_description
_atom_type_scat_dispersion_real
_atom_type_scat_dispersion_imag
_atom_type_scat_source
C C 0.0033 0.0016 'International Tables Vol C Tables 4.2.6.8 and 6.1.1.4'
H H 0.0000 0.0000 'International Tables Vol C Tables 4.2.6.8 and 6.1.1.4'
Br Br -0.2901 2.4595 'International Tables Vol C Tables 4.2.6.8 and 6.1.1.4'
N N 0.0061 0.0033 'International Tables Vol C Tables 4.2.6.8 and 6.1.1.4'
O O 0.0106 0.0060 'International Tables Vol C Tables 4.2.6.8 and 6.1.1.4'

loop_
_geom_angle_atom_site_label_1
_geom_angle_atom_site_label_2
_geom_angle_atom_site_label_3
_geom_angle
_geom_angle_site_symmetry_1
_geom_angle_site_symmetry_3
_geom_angle_publ_flag
C8 N9 C10 115.9(6) . . ?
C17 N16 C11 116.9(6) . . ?
C42 N43 C44 119.6(7) . . ?
C51 N50 C45 118.9(6) . . ?
C93 N94 C95 117.1(7) . . ?
C76 N77 C78 117.4(7) . . ?
C34 N33 C28 116.3(7) . . ?
N9 C8 H8 118.0 . . ?
N9 C8 C4 123.9(7) . . ?
C4 C8 H8 118.0 . . ?
C85 N84 C79 119.3(7) . . ?
C7 C2 Br1 119.6(5) . . ?
C7 C2 C3 122.4(7) . . ?
C3 C2 Br1 118.0(5) . . ?
C2 C7 H7 121.0 . . ?
C2 C7 C6 118.1(6) . . ?
C6 C7 H7 121.0 . . ?
C7 C6 C51 120.3(6) . . ?
C5 C6 C7 120.7(7) . . ?
C5 C6 C51 118.9(7) . . ?
C102 N101 C96 119.2(8) . . ?
C3 C4 C8 118.4(6) . . ?
C3 C4 C5 118.9(6) . . ?
C5 C4 C8 122.6(6) . . ?
C25 N26 C27 118.5(7) . . ?
C68 N67 C62 118.1(8) . . ?
N84 C79 H79 109.2 . . ?
N84 C79 C78 110.5(8) . . ?
N84 C79 C80 108.6(7) . . ?
C78 C79 H79 109.2 . . ?
C78 C79 C80 110.2(7) . . ?
C80 C79 H79 109.2 . . ?
C59 N60 C61 116.5(9) . . ?
N94 C93 H93 119.1 . . ?
N94 C93 C89 121.9(8) . . ?
C89 C93 H93 119.1 . . ?
N9 C10 H10 109.5 . . ?
N9 C10 C11 110.5(6) . . ?
N9 C10 C15 108.3(6) . . ?
C11 C10 H10 109.5 . . ?
C11 C10 C15 109.6(6) . . ?
C15 C10 H10 109.5 . . ?
H12A C12 H12B 108.0 . . ?
C11 C12 H12A 109.3 . . ?
C11 C12 H12B 109.3 . . ?
C13 C12 H12A 109.3 . . ?
C13 C12 H12B 109.3 . . ?
C13 C12 C11 111.4(6) . . ?
C92 C91 C90 120.2(7) . . ?
C92 C91 C85 117.6(7) . . ?
C90 C91 C85 122.1(7) . . ?
N43 C42 H42 117.8 . . ?
N43 C42 C38 124.3(8) . . ?
C38 C42 H42 117.8 . . ?
C24 C23 C17 120.6(7) . . ?
C22 C23 C17 119.9(7) . . ?
C22 C23 C24 119.6(7) . . ?
N33 C28 H28 108.2 . . ?
N33 C28 C29 107.8(6) . . ?
N33 C28 C27 111.6(7) . . ?
C29 C28 H28 108.2 . . ?
C27 C28 H28 108.2 . . ?
C27 C28 C29 112.8(7) . . ?
N77 C78 C79 108.2(6) . . ?
N77 C78 H78 109.9 . . ?
N77 C78 C83 106.6(6) . . ?
C79 C78 H78 109.9 . . ?
C83 C78 C79 112.2(7) . . ?
C83 C78 H78 109.9 . . ?
H14A C14 H14B 107.7 . . ?
C15 C14 H14A 108.9 . . ?
C15 C14 H14B 108.9 . . ?
C13 C14 H14A 108.9 . . ?
C13 C14 H14B 108.9 . . ?
C13 C14 C15 113.5(8) . . ?
C38 C39 H39 119.9 . . ?
C40 C39 H39 119.9 . . ?
C40 C39 C38 120.2(8) . . ?
N16 C11 C10 110.5(6) . . ?
N16 C11 C12 108.5(6) . . ?
N16 C11 H11 110.0 . . ?
C10 C11 C12 107.8(6) . . ?
C10 C11 H11 110.0 . . ?
C12 C11 H11 110.0 . . ?
N16 C17 C23 122.8(7) . . ?
N16 C17 H17 118.6 . . ?
C23 C17 H17 118.6 . . ?
C2 C3 C4 119.6(6) . . ?
C2 C3 H3 120.2 . . ?
C4 C3 H3 120.2 . . ?
N50 C51 C6 122.9(7) . . ?
N50 C51 H51 118.5 . . ?
C6 C51 H51 118.5 . . ?
N43 C44 H44 108.5 . . ?
N43 C44 C45 109.4(6) . . ?
N43 C44 C49 110.3(7) . . ?
C45 C44 H44 108.5 . . ?
C45 C44 C49 111.6(7) . . ?
C49 C44 H44 108.5 . . ?
C91 C92 H92 120.5 . . ?
C91 C92 C87 118.9(7) . . ?
C87 C92 H92 120.5 . . ?
C90 C89 C93 119.7(8) . . ?
C90 C89 C88 119.8(7) . . ?
C88 C89 C93 120.5(8) . . ?
N94 C95 H95 109.6 . . ?
N94 C95 C96 107.9(6) . . ?
N94 C95 C100 109.3(6) . . ?
C96 C95 H95 109.6 . . ?
C100 C95 H95 109.6 . . ?
C100 C95 C96 110.8(7) . . ?
C91 C90 C89 120.4(8) . . ?
C91 C90 H90 119.8 . . ?
C89 C90 H90 119.8 . . ?
N77 C76 H76 118.3 . . ?
N77 C76 C72 123.4(7) . . ?
C72 C76 H76 118.3 . . ?
C39 C38 C42 120.3(8) . . ?
C37 C38 C42 120.4(8) . . ?
C37 C38 C39 119.3(9) . . ?
H97A C97 H97B 108.1 . . ?
C96 C97 H97A 109.5 . . ?
C96 C97 H97B 109.5 . . ?
C96 C97 C98 110.5(7) . . ?
C98 C97 H97A 109.5 . . ?
C98 C97 H97B 109.5 . . ?
C70 C71 H71 120.0 . . ?
C70 C71 C72 120.0(8) . . ?
C72 C71 H71 120.0 . . ?
C10 C15 H15A 109.4 . . ?
C10 C15 H15B 109.4 . . ?
C14 C15 C10 111.0(7) . . ?
C14 C15 H15A 109.4 . . ?
C14 C15 H15B 109.4 . . ?
H15A C15 H15B 108.0 . . ?
C6 C5 C4 120.3(7) . . ?
C6 C5 H5 119.8 . . ?
C4 C5 H5 119.8 . . ?
C23 C24 H24 120.2 . . ?
C19 C24 C23 119.5(7) . . ?
C19 C24 H24 120.2 . . ?
C24 C19 Br18 119.4(6) . . ?
C24 C19 C20 120.9(7) . . ?
C20 C19 Br18 119.7(6) . . ?
C71 C70 Br69 119.8(6) . . ?
C71 C70 C75 122.5(8) . . ?
C75 C70 Br69 117.6(7) . . ?
C89 C88 H88 120.5 . . ?
C87 C88 C89 118.9(8) . . ?
C87 C88 H88 120.5 . . ?
C78 C83 H83A 109.6 . . ?
C78 C83 H83B 109.6 . . ?
C78 C83 C82 110.4(7) . . ?
H83A C83 H83B 108.1 . . ?
C82 C83 H83A 109.6 . . ?
C82 C83 H83B 109.6 . . ?
N84 C85 C91 125.4(7) . . ?
N84 C85 H85 117.3 . . ?
C91 C85 H85 117.3 . . ?
H46A C46 H46B 107.9 . . ?
C45 C46 H46A 109.2 . . ?
C45 C46 H46B 109.2 . . ?
C47 C46 H46A 109.2 . . ?
C47 C46 H46B 109.2 . . ?
C47 C46 C45 112.0(8) . . ?
N33 C34 H34 118.4 . . ?
N33 C34 C40 123.2(8) . . ?
C40 C34 H34 118.4 . . ?
N101 C96 C95 107.9(6) . . ?
N101 C96 C97 110.0(7) . . ?
N101 C96 H96 109.6 . . ?
C95 C96 H96 109.6 . . ?
C97 C96 C95 110.2(6) . . ?
C97 C96 H96 109.6 . . ?
C71 C72 C76 123.3(7) . . ?
C73 C72 C76 118.0(7) . . ?
C73 C72 C71 118.6(8) . . ?
C12 C13 H13A 109.3 . . ?
C12 C13 H13B 109.3 . . ?
C14 C13 C12 111.6(7) . . ?
C14 C13 H13A 109.3 . . ?
C14 C13 H13B 109.3 . . ?
H13A C13 H13B 108.0 . . ?
C55 C56 H56 118.6 . . ?
C57 C56 H56 118.6 . . ?
C57 C56 C55 122.7(9) . . ?
C22 C21 C20 117.5(7) . . ?
C22 C21 C25 123.3(7) . . ?
C20 C21 C25 119.1(7) . . ?
C39 C40 C34 117.6(7) . . ?
C39 C40 C41 122.0(8) . . ?
C41 C40 C34 120.3(8) . . ?
C23 C22 C21 121.9(7) . . ?
C23 C22 H22 119.0 . . ?
C21 C22 H22 119.0 . . ?
C72 C73 H73 119.4 . . ?
C72 C73 C74 121.3(8) . . ?
C74 C73 H73 119.4 . . ?
C19 C20 C21 120.5(8) . . ?
C19 C20 H20 119.8 . . ?
C21 C20 H20 119.8 . . ?
N50 C45 C44 109.8(6) . . ?
N50 C45 C46 108.3(6) . . ?
N50 C45 H45 109.3 . . ?
C44 C45 C46 110.9(6) . . ?
C44 C45 H45 109.3 . . ?
C46 C45 H45 109.3 . . ?
C95 C100 H10A 109.5 . . ?
C95 C100 H10B 109.5 . . ?
C95 C100 C99 110.6(7) . . ?
H10A C100 H10B 108.1 . . ?
C99 C100 H10A 109.5 . . ?
C99 C100 H10B 109.5 . . ?
N60 C59 H59 117.2 . . ?
N60 C59 C55 125.7(10) . . ?
C55 C59 H59 117.2 . . ?
C100 C99 H99A 109.5 . . ?
C100 C99 H99B 109.5 . . ?
H99A C99 H99B 108.1 . . ?
C98 C99 C100 110.6(7) . . ?
C98 C99 H99A 109.5 . . ?
C98 C99 H99B 109.5 . . ?
C97 C98 H98A 109.3 . . ?
C97 C98 H98B 109.3 . . ?
C99 C98 C97 111.4(7) . . ?
C99 C98 H98A 109.3 . . ?
C99 C98 H98B 109.3 . . ?
H98A C98 H98B 108.0 . . ?
C28 C29 H29A 109.7 . . ?
C28 C29 H29B 109.7 . . ?
H29A C29 H29B 108.2 . . ?
C30 C29 C28 109.6(7) . . ?
C30 C29 H29A 109.7 . . ?
C30 C29 H29B 109.7 . . ?
C92 C87 Br86 118.3(6) . . ?
C88 C87 Br86 120.0(7) . . ?
C88 C87 C92 121.7(8) . . ?
C46 C47 H47A 109.5 . . ?
C46 C47 H47B 109.5 . . ?
H47A C47 H47B 108.0 . . ?
C48 C47 C46 110.9(8) . . ?
C48 C47 H47A 109.5 . . ?
C48 C47 H47B 109.5 . . ?
C47 C48 H48A 109.4 . . ?
C47 C48 H48B 109.4 . . ?
H48A C48 H48B 108.0 . . ?
C49 C48 C47 111.4(8) . . ?
C49 C48 H48A 109.4 . . ?
C49 C48 H48B 109.4 . . ?
N26 C27 C28 110.6(7) . . ?
N26 C27 H27 109.2 . . ?
N26 C27 C32 107.5(7) . . ?
C28 C27 H27 109.2 . . ?
C28 C27 C32 111.2(7) . . ?
C32 C27 H27 109.2 . . ?
N67 C68 H68 118.9 . . ?
N67 C68 C74 122.2(9) . . ?
C74 C68 H68 118.9 . . ?
C70 C75 H75 120.8 . . ?
C74 C75 C70 118.3(8) . . ?
C74 C75 H75 120.8 . . ?
N67 C62 H62 109.4 . . ?
N67 C62 C63 108.0(8) . . ?
N67 C62 C61 109.7(7) . . ?
C63 C62 H62 109.4 . . ?
C61 C62 H62 109.4 . . ?
C61 C62 C63 110.9(9) . . ?
C56 C55 C59 121.8(9) . . ?
C54 C55 C56 117.6(10) . . ?
C54 C55 C59 120.2(9) . . ?
C62 C63 H63A 109.8 . . ?
C62 C63 H63B 109.8 . . ?
C62 C63 C64 109.3(9) . . ?
H63A C63 H63B 108.3 . . ?
C64 C63 H63A 109.8 . . ?
C64 C63 H63B 109.8 . . ?
C29 C30 H30A 109.5 . . ?
C29 C30 H30B 109.5 . . ?
H30A C30 H30B 108.1 . . ?
C31 C30 C29 110.8(8) . . ?
C31 C30 H30A 109.5 . . ?
C31 C30 H30B 109.5 . . ?
C73 C74 C68 121.2(9) . . ?
C75 C74 C73 119.2(8) . . ?
C75 C74 C68 119.7(9) . . ?
N60 C61 C62 110.3(9) . . ?
N60 C61 H61 109.1 . . ?
N60 C61 C66 108.6(9) . . ?
C62 C61 H61 109.1 . . ?
C62 C61 C66 110.6(8) . . ?
C66 C61 H61 109.1 . . ?
C40 C41 H41 122.5 . . ?
C36 C41 C40 115.0(9) . . ?
C36 C41 H41 122.5 . . ?
C38 C37 H37 120.5 . . ?
C38 C37 C36 119.1(8) . . ?
C36 C37 H37 120.5 . . ?
C30 C31 H31A 109.6 . . ?
C30 C31 H31B 109.6 . . ?
C30 C31 C32 110.2(7) . . ?
H31A C31 H31B 108.1 . . ?
C32 C31 H31A 109.6 . . ?
C32 C31 H31B 109.6 . . ?
N26 C25 C21 125.0(8) . . ?
N26 C25 H25 117.5 . . ?
C21 C25 H25 117.5 . . ?
C27 C32 H32A 109.2 . . ?
C27 C32 H32B 109.2 . . ?
C31 C32 C27 111.8(7) . . ?
C31 C32 H32A 109.2 . . ?
C31 C32 H32B 109.2 . . ?
H32A C32 H32B 107.9 . . ?
C83 C82 H82A 109.8 . . ?
C83 C82 H82B 109.8 . . ?
H82A C82 H82B 108.3 . . ?
C81 C82 C83 109.2(8) . . ?
C81 C82 H82A 109.8 . . ?
C81 C82 H82B 109.8 . . ?
C41 C36 Br35 117.2(8) . . ?
C37 C36 Br35 118.4(7) . . ?
C37 C36 C41 124.3(8) . . ?
C79 C80 H80A 109.4 . . ?
C79 C80 H80B 109.4 . . ?
H80A C80 H80B 108.0 . . ?
C81 C80 C79 111.3(8) . . ?
C81 C80 H80A 109.4 . . ?
C81 C80 H80B 109.4 . . ?
C44 C49 H49A 109.3 . . ?
C44 C49 H49B 109.3 . . ?
C48 C49 C44 111.5(8) . . ?
C48 C49 H49A 109.3 . . ?
C48 C49 H49B 109.3 . . ?
H49A C49 H49B 108.0 . . ?
N101 C102 H102 117.2 . . ?
N101 C102 C57 125.7(9) . . ?
C57 C102 H102 117.2 . . ?
C61 C66 H66A 110.0 . . ?
C61 C66 H66B 110.0 . . ?
C61 C66 C65 108.4(10) . . ?
H66A C66 H66B 108.4 . . ?
C65 C66 H66A 110.0 . . ?
C65 C66 H66B 110.0 . . ?
C63 C64 H64A 109.8 . . ?
C63 C64 H64B 109.8 . . ?
C63 C64 C65 109.4(11) . . ?
H64A C64 H64B 108.2 . . ?
C65 C64 H64A 109.8 . . ?
C65 C64 H64B 109.8 . . ?
C56 C57 C102 121.9(10) . . ?
C58 C57 C56 118.4(10) . . ?
C58 C57 C102 119.8(11) . . ?
C66 C65 H65A 109.9 . . ?
C66 C65 H65B 109.9 . . ?
C64 C65 C66 109.1(11) . . ?
C64 C65 H65A 109.9 . . ?
C64 C65 H65B 109.9 . . ?
H65A C65 H65B 108.3 . . ?
C57 C58 H58 119.0 . . ?
C57 C58 C53 122.1(11) . . ?
C53 C58 H58 119.0 . . ?
C55 C54 H54 119.7 . . ?
C55 C54 C53 120.7(10) . . ?
C53 C54 H54 119.7 . . ?
C58 C53 Br52 121.0(10) . . ?
C54 C53 Br52 120.6(9) . . ?
C54 C53 C58 118.3(11) . . ?
C82 C81 H81A 109.7 . . ?
C82 C81 H81B 109.7 . . ?
C80 C81 C82 109.8(12) . . ?
C80 C81 H81A 109.7 . . ?
C80 C81 H81B 109.7 . . ?
H81A C81 H81B 108.2 . . ?
H10C O103 H10D 104.5 . . ?
H10E O104 H10F 104.5 . . ?
H10G O106 H10H 104.5 . . ?

loop_
_geom_bond_atom_site_label_1
_geom_bond_atom_site_label_2
_geom_bond_distance
_geom_bond_site_symmetry_2
_geom_bond_publ_flag
Br1 C2 1.908(7) . ?
Br18 C19 1.893(8) . ?
Br69 C70 1.918(9) . ?
Br86 C87 1.907(9) . ?
Br35 C36 1.928(9) . ?
Br52 C53 1.885(12) . ?
N9 C8 1.250(10) . ?
N9 C10 1.479(9) . ?
N16 C11 1.456(10) . ?
N16 C17 1.268(10) . ?
N43 C42 1.255(11) . ?
N43 C44 1.474(12) . ?
N50 C51 1.241(9) . ?
N50 C45 1.472(9) . ?
N94 C93 1.264(10) . ?
N94 C95 1.460(10) . ?
N77 C78 1.488(10) . ?
N77 C76 1.258(10) . ?
N33 C28 1.457(11) . ?
N33 C34 1.258(11) . ?
C8 H8 0.9500 . ?
C8 C4 1.475(10) . ?
N84 C79 1.436(12) . ?
N84 C85 1.248(11) . ?
C2 C7 1.378(10) . ?
C2 C3 1.384(10) . ?
C7 H7 0.9500 . ?
C7 C6 1.407(10) . ?
C6 C51 1.463(11) . ?
C6 C5 1.375(10) . ?
N101 C96 1.463(10) . ?
N101 C102 1.227(12) . ?
C4 C3 1.391(10) . ?
C4 C5 1.414(10) . ?
N26 C27 1.437(11) . ?
N26 C25 1.286(11) . ?
N67 C68 1.275(12) . ?
N67 C62 1.466(11) . ?
C79 H79 1.0000 . ?
C79 C78 1.526(12) . ?
C79 C80 1.529(12) . ?
N60 C59 1.252(12) . ?
N60 C61 1.479(13) . ?
C93 H93 0.9500 . ?
C93 C89 1.471(11) . ?
C10 H10 1.0000 . ?
C10 C11 1.518(11) . ?
C10 C15 1.535(11) . ?
C12 H12A 0.9900 . ?
C12 H12B 0.9900 . ?
C12 C11 1.549(9) . ?
C12 C13 1.529(11) . ?
C91 C92 1.380(12) . ?
C91 C90 1.381(11) . ?
C91 C85 1.481(11) . ?
C42 H42 0.9500 . ?
C42 C38 1.467(14) . ?
C23 C17 1.484(11) . ?
C23 C24 1.397(11) . ?
C23 C22 1.368(11) . ?
C28 H28 1.0000 . ?
C28 C29 1.555(11) . ?
C28 C27 1.494(13) . ?
C78 H78 1.0000 . ?
C78 C83 1.521(12) . ?
C14 H14A 0.9900 . ?
C14 H14B 0.9900 . ?
C14 C15 1.518(13) . ?
C14 C13 1.496(13) . ?
C39 H39 0.9500 . ?
C39 C38 1.409(11) . ?
C39 C40 1.368(13) . ?
C11 H11 1.0000 . ?
C17 H17 0.9500 . ?
C3 H3 0.9500 . ?
C51 H51 0.9500 . ?
C44 H44 1.0000 . ?
C44 C45 1.500(11) . ?
C44 C49 1.526(11) . ?
C92 H92 0.9500 . ?
C92 C87 1.406(13) . ?
C89 C90 1.390(12) . ?
C89 C88 1.408(12) . ?
C95 H95 1.0000 . ?
C95 C96 1.545(11) . ?
C95 C100 1.526(11) . ?
C90 H90 0.9500 . ?
C76 H76 0.9500 . ?
C76 C72 1.467(12) . ?
C38 C37 1.362(13) . ?
C97 H97A 0.9900 . ?
C97 H97B 0.9900 . ?
C97 C96 1.502(11) . ?
C97 C98 1.548(11) . ?
C71 H71 0.9500 . ?
C71 C70 1.346(12) . ?
C71 C72 1.401(11) . ?
C15 H15A 0.9900 . ?
C15 H15B 0.9900 . ?
C5 H5 0.9500 . ?
C24 H24 0.9500 . ?
C24 C19 1.372(11) . ?
C19 C20 1.374(12) . ?
C70 C75 1.396(12) . ?
C88 H88 0.9500 . ?
C88 C87 1.359(12) . ?
C83 H83A 0.9900 . ?
C83 H83B 0.9900 . ?
C83 C82 1.559(12) . ?
C85 H85 0.9500 . ?
C46 H46A 0.9900 . ?
C46 H46B 0.9900 . ?
C46 C45 1.527(12) . ?
C46 C47 1.510(12) . ?
C34 H34 0.9500 . ?
C34 C40 1.488(12) . ?
C96 H96 1.0000 . ?
C72 C73 1.381(11) . ?
C13 H13A 0.9900 . ?
C13 H13B 0.9900 . ?
C56 H56 0.9500 . ?
C56 C55 1.391(13) . ?
C56 C57 1.360(15) . ?
C21 C22 1.394(11) . ?
C21 C20 1.406(12) . ?
C21 C25 1.453(12) . ?
C40 C41 1.413(12) . ?
C22 H22 0.9500 . ?
C73 H73 0.9500 . ?
C73 C74 1.404(13) . ?
C20 H20 0.9500 . ?
C45 H45 1.0000 . ?
C100 H10A 0.9900 . ?
C100 H10B 0.9900 . ?
C100 C99 1.530(12) . ?
C59 H59 0.9500 . ?
C59 C55 1.435(14) . ?
C99 H99A 0.9900 . ?
C99 H99B 0.9900 . ?
C99 C98 1.493(12) . ?
C98 H98A 0.9900 . ?
C98 H98B 0.9900 . ?
C29 H29A 0.9900 . ?
C29 H29B 0.9900 . ?
C29 C30 1.532(13) . ?
C47 H47A 0.9900 . ?
C47 H47B 0.9900 . ?
C47 C48 1.495(16) . ?
C48 H48A 0.9900 . ?
C48 H48B 0.9900 . ?
C48 C49 1.482(16) . ?
C27 H27 1.0000 . ?
C27 C32 1.543(12) . ?
C68 H68 0.9500 . ?
C68 C74 1.450(12) . ?
C75 H75 0.9500 . ?
C75 C74 1.391(14) . ?
C62 H62 1.0000 . ?
C62 C63 1.532(14) . ?
C62 C61 1.495(15) . ?
C55 C54 1.384(16) . ?
C63 H63A 0.9900 . ?
C63 H63B 0.9900 . ?
C63 C64 1.533(15) . ?
C30 H30A 0.9900 . ?
C30 H30B 0.9900 . ?
C30 C31 1.524(13) . ?
C61 H61 1.0000 . ?
C61 C66 1.541(13) . ?
C41 H41 0.9500 . ?
C41 C36 1.383(14) . ?
C37 H37 0.9500 . ?
C37 C36 1.383(15) . ?
C31 H31A 0.9900 . ?
C31 H31B 0.9900 . ?
C31 C32 1.532(13) . ?
C25 H25 0.9500 . ?
C32 H32A 0.9900 . ?
C32 H32B 0.9900 . ?
C82 H82A 0.9900 . ?
C82 H82B 0.9900 . ?
C82 C81 1.541(17) . ?
C80 H80A 0.9900 . ?
C80 H80B 0.9900 . ?
C80 C81 1.517(18) . ?
C49 H49A 0.9900 . ?
C49 H49B 0.9900 . ?
C102 H102 0.9500 . ?
C102 C57 1.500(14) . ?
C66 H66A 0.9900 . ?
C66 H66B 0.9900 . ?
C66 C65 1.547(19) . ?
C64 H64A 0.9900 . ?
C64 H64B 0.9900 . ?
C64 C65 1.535(18) . ?
C57 C58 1.350(16) . ?
C65 H65A 0.9900 . ?
C65 H65B 0.9900 . ?
C58 H58 0.9500 . ?
C58 C53 1.393(15) . ?
C54 H54 0.9500 . ?
C54 C53 1.387(17) . ?
C81 H81A 0.9900 . ?
C81 H81B 0.9900 . ?
O103 H10C 0.8500 . ?
O103 H10D 0.8501 . ?
O104 H10E 0.8496 . ?
O104 H10F 0.8504 . ?
O106 H10G 0.8492 . ?
O106 H10H 0.8507 . ?

loop_
_geom_torsion_atom_site_label_1
_geom_torsion_atom_site_label_2
_geom_torsion_atom_site_label_3
_geom_torsion_atom_site_label_4
_geom_torsion
_geom_torsion_site_symmetry_1
_geom_torsion_site_symmetry_2
_geom_torsion_site_symmetry_3
_geom_torsion_site_symmetry_4
_geom_torsion_publ_flag
Br1 C2 C7 C6 180.0(5) . . . . ?
Br1 C2 C3 C4 -179.1(5) . . . . ?
Br18 C19 C20 C21 -178.8(6) . . . . ?
Br69 C70 C75 C74 178.8(6) . . . . ?
N9 C8 C4 C3 173.0(7) . . . . ?
N9 C8 C4 C5 -5.0(12) . . . . ?
N9 C10 C11 N16 -60.6(8) . . . . ?
N9 C10 C11 C12 -179.1(6) . . . . ?
N9 C10 C15 C14 -179.3(7) . . . . ?
N43 C42 C38 C39 17.6(12) . . . . ?
N43 C42 C38 C37 -160.2(8) . . . . ?
N43 C44 C45 N50 -65.2(7) . . . . ?
N43 C44 C45 C46 175.1(6) . . . . ?
N43 C44 C49 C48 -177.1(7) . . . . ?
N94 C93 C89 C90 -168.3(7) . . . . ?
N94 C93 C89 C88 11.2(11) . . . . ?
N94 C95 C96 N101 -63.2(8) . . . . ?
N94 C95 C96 C97 176.7(6) . . . . ?
N94 C95 C100 C99 -175.3(7) . . . . ?
N77 C78 C83 C82 -174.1(8) . . . . ?
N77 C76 C72 C71 -1.2(12) . . . . ?
N77 C76 C72 C73 175.2(7) . . . . ?
N33 C28 C29 C30 -179.1(7) . . . . ?
N33 C28 C27 N26 -65.7(9) . . . . ?
N33 C28 C27 C32 174.9(7) . . . . ?
N33 C34 C40 C39 -173.0(8) . . . . ?
N33 C34 C40 C41 2.9(13) . . . . ?
C8 N9 C10 C11 126.8(7) . . . . ?
C8 N9 C10 C15 -113.2(8) . . . . ?
C8 C4 C3 C2 -178.8(7) . . . . ?
C8 C4 C5 C6 178.6(7) . . . . ?
N84 C79 C78 N77 -67.5(8) . . . . ?
N84 C79 C78 C83 175.2(7) . . . . ?
N84 C79 C80 C81 -178.2(10) . . . . ?
C2 C7 C6 C51 -178.7(7) . . . . ?
C2 C7 C6 C5 -1.2(11) . . . . ?
C7 C2 C3 C4 -0.1(11) . . . . ?
C7 C6 C51 N50 3.4(12) . . . . ?
C7 C6 C5 C4 0.3(11) . . . . ?
N101 C102 C57 C56 -8(2) . . . . ?
N101 C102 C57 C58 171.0(13) . . . . ?
N26 C27 C32 C31 -174.9(8) . . . . ?
N67 C68 C74 C73 -7.7(13) . . . . ?
N67 C68 C74 C75 172.2(8) . . . . ?
N67 C62 C63 C64 -178.8(10) . . . . ?
N67 C62 C61 N60 -61.7(10) . . . . ?
N67 C62 C61 C66 178.2(9) . . . . ?
C79 N84 C85 C91 176.4(7) . . . . ?
C79 C78 C83 C82 -55.8(10) . . . . ?
C79 C80 C81 C82 59.8(14) . . . . ?
N60 C59 C55 C56 -168.2(10) . . . . ?
N60 C59 C55 C54 19.0(17) . . . . ?
N60 C61 C66 C65 179.5(10) . . . . ?
C93 N94 C95 C96 120.5(8) . . . . ?
C93 N94 C95 C100 -119.0(8) . . . . ?
C93 C89 C90 C91 179.7(7) . . . . ?
C93 C89 C88 C87 -179.1(8) . . . . ?
C10 N9 C8 C4 176.0(7) . . . . ?
C91 C92 C87 Br86 -179.6(6) . . . . ?
C91 C92 C87 C88 -0.3(13) . . . . ?
C42 N43 C44 C45 118.1(8) . . . . ?
C42 N43 C44 C49 -118.8(8) . . . . ?
C42 C38 C37 C36 179.9(9) . . . . ?
C23 C24 C19 Br18 177.5(5) . . . . ?
C23 C24 C19 C20 -3.2(11) . . . . ?
C28 N33 C34 C40 175.5(7) . . . . ?
C28 C29 C30 C31 57.4(10) . . . . ?
C28 C27 C32 C31 -53.7(10) . . . . ?
C78 N77 C76 C72 176.4(7) . . . . ?
C78 C79 C80 C81 -57.0(13) . . . . ?
C78 C83 C82 C81 57.1(13) . . . . ?
C39 C38 C37 C36 2.1(14) . . . . ?
C39 C40 C41 C36 -2.2(13) . . . . ?
C11 N16 C17 C23 178.6(6) . . . . ?
C11 C10 C15 C14 -58.7(9) . . . . ?
C11 C12 C13 C14 53.9(10) . . . . ?
C17 N16 C11 C10 116.1(7) . . . . ?
C17 N16 C11 C12 -125.9(7) . . . . ?
C17 C23 C24 C19 -177.2(7) . . . . ?
C17 C23 C22 C21 179.3(7) . . . . ?
C3 C2 C7 C6 1.1(11) . . . . ?
C3 C4 C5 C6 0.6(11) . . . . ?
C51 N50 C45 C44 129.9(8) . . . . ?
C51 N50 C45 C46 -108.9(8) . . . . ?
C51 C6 C5 C4 177.9(7) . . . . ?
C44 N43 C42 C38 177.6(7) . . . . ?
C92 C91 C90 C89 -0.8(11) . . . . ?
C92 C91 C85 N84 -179.4(8) . . . . ?
C89 C88 C87 Br86 178.9(6) . . . . ?
C89 C88 C87 C92 -0.4(13) . . . . ?
C95 N94 C93 C89 -176.6(7) . . . . ?
C95 C100 C99 C98 56.8(10) . . . . ?
C90 C91 C92 C87 0.9(12) . . . . ?
C90 C91 C85 N84 -1.9(12) . . . . ?
C90 C89 C88 C87 0.4(12) . . . . ?
C76 N77 C78 C79 125.3(8) . . . . ?
C76 N77 C78 C83 -113.9(8) . . . . ?
C76 C72 C73 C74 -176.3(7) . . . . ?
C38 C39 C40 C34 177.3(7) . . . . ?
C38 C39 C40 C41 1.4(13) . . . . ?
C38 C37 C36 Br35 179.8(7) . . . . ?
C38 C37 C36 C41 -3.2(16) . . . . ?
C71 C70 C75 C74 0.0(12) . . . . ?
C71 C72 C73 C74 0.3(11) . . . . ?
C15 C10 C11 N16 -179.8(6) . . . . ?
C15 C10 C11 C12 61.7(8) . . . . ?
C15 C14 C13 C12 -50.1(11) . . . . ?
C5 C6 C51 N50 -174.2(8) . . . . ?
C5 C4 C3 C2 -0.7(11) . . . . ?
C24 C23 C17 N16 1.9(11) . . . . ?
C24 C23 C22 C21 -0.2(11) . . . . ?
C24 C19 C20 C21 1.8(12) . . . . ?
C70 C71 C72 C76 177.9(7) . . . . ?
C70 C71 C72 C73 1.6(11) . . . . ?
C70 C75 C74 C73 1.9(11) . . . . ?
C70 C75 C74 C68 -178.0(7) . . . . ?
C88 C89 C90 C91 0.2(11) . . . . ?
C83 C82 C81 C80 -59.1(13) . . . . ?
C85 N84 C79 C78 119.0(8) . . . . ?
C85 N84 C79 C80 -120.0(10) . . . . ?
C85 C91 C92 C87 178.4(7) . . . . ?
C85 C91 C90 C89 -178.3(7) . . . . ?
C46 C47 C48 C49 -56.8(10) . . . . ?
C34 N33 C28 C29 -120.5(8) . . . . ?
C34 N33 C28 C27 115.1(8) . . . . ?
C34 C40 C41 C36 -177.9(9) . . . . ?
C96 N101 C102 C57 -173.2(12) . . . . ?
C96 C95 C100 C99 -56.5(10) . . . . ?
C96 C97 C98 C99 57.5(10) . . . . ?
C72 C71 C70 Br69 179.5(6) . . . . ?
C72 C71 C70 C75 -1.7(12) . . . . ?
C72 C73 C74 C68 177.9(7) . . . . ?
C72 C73 C74 C75 -2.0(12) . . . . ?
C13 C12 C11 N16 -179.5(6) . . . . ?
C13 C12 C11 C10 -59.8(8) . . . . ?
C13 C14 C15 C10 52.7(11) . . . . ?
C56 C55 C54 C53 -3.0(18) . . . . ?
C56 C57 C58 C53 -2(2) . . . . ?
C40 C39 C38 C42 -179.2(8) . . . . ?
C40 C39 C38 C37 -1.3(12) . . . . ?
C40 C41 C36 Br35 -179.9(7) . . . . ?
C40 C41 C36 C37 3.1(15) . . . . ?
C22 C23 C17 N16 -177.6(7) . . . . ?
C22 C23 C24 C19 2.3(11) . . . . ?
C22 C21 C20 C19 0.3(11) . . . . ?
C22 C21 C25 N26 -6.7(13) . . . . ?
C20 C21 C22 C23 -1.2(12) . . . . ?
C20 C21 C25 N26 173.9(8) . . . . ?
C45 N50 C51 C6 178.7(7) . . . . ?
C45 C44 C49 C48 -55.3(9) . . . . ?
C45 C46 C47 C48 54.9(10) . . . . ?
C100 C95 C96 N101 177.2(7) . . . . ?
C100 C95 C96 C97 57.0(9) . . . . ?
C100 C99 C98 C97 -56.9(10) . . . . ?
C59 N60 C61 C62 125.8(10) . . . . ?
C59 N60 C61 C66 -112.8(11) . . . . ?
C59 C55 C54 C53 170.1(11) . . . . ?
C98 C97 C96 N101 -175.3(7) . . . . ?
C98 C97 C96 C95 -56.5(9) . . . . ?
C29 C28 C27 N26 172.7(7) . . . . ?
C29 C28 C27 C32 53.4(9) . . . . ?
C29 C30 C31 C32 -58.6(10) . . . . ?
C47 C46 C45 N50 -173.9(7) . . . . ?
C47 C46 C45 C44 -53.3(9) . . . . ?
C47 C48 C49 C44 56.9(10) . . . . ?
C27 N26 C25 C21 175.0(8) . . . . ?
C27 C28 C29 C30 -55.5(10) . . . . ?
C68 N67 C62 C63 -103.7(10) . . . . ?
C68 N67 C62 C61 135.4(9) . . . . ?
C62 N67 C68 C74 174.9(7) . . . . ?
C62 C63 C64 C65 59.5(15) . . . . ?
C62 C61 C66 C65 -59.4(13) . . . . ?
C55 C56 C57 C102 -177.2(12) . . . . ?
C55 C56 C57 C58 4(2) . . . . ?
C55 C54 C53 Br52 -179.2(9) . . . . ?
C55 C54 C53 C58 4.6(19) . . . . ?
C63 C62 C61 N60 179.2(8) . . . . ?
C63 C62 C61 C66 59.1(12) . . . . ?
C63 C64 C65 C66 -61.1(16) . . . . ?
C30 C31 C32 C27 56.2(11) . . . . ?
C61 N60 C59 C55 -177.5(10) . . . . ?
C61 C62 C63 C64 -58.7(13) . . . . ?
C61 C66 C65 C64 60.1(14) . . . . ?
C25 N26 C27 C28 131.4(8) . . . . ?
C25 N26 C27 C32 -107.0(9) . . . . ?
C25 C21 C22 C23 179.4(7) . . . . ?
C25 C21 C20 C19 179.8(7) . . . . ?
C80 C79 C78 N77 172.4(8) . . . . ?
C80 C79 C78 C83 55.1(10) . . . . ?
C49 C44 C45 N50 172.5(7) . . . . ?
C49 C44 C45 C46 52.8(9) . . . . ?
C102 N101 C96 C95 110.9(10) . . . . ?
C102 N101 C96 C97 -128.8(10) . . . . ?
C102 C57 C58 C53 178.9(13) . . . . ?
C57 C56 C55 C59 -174.3(11) . . . . ?
C57 C56 C55 C54 -1.3(18) . . . . ?
C57 C58 C53 Br52 -178.3(11) . . . . ?
C57 C58 C53 C54 -2(2) . . . . ?
